data_7222406
loop_
_publ_author_name
'Kumbhare, Ravindra M.'
'appalanaidu, killari'
'Dadmal, Tulshiram L.'
'Nanubolu, Jagadeesh babu'

_publ_section_title
;
 An Improved One-Pot Multicomponent Strategy for the Preparation of
 Thiazoline, Thiazolidinone and Thiazolidinol Scaffolds
;
_journal_name_full 'RSC Adv.'
_journal_paper_doi 10.1039/C5RA17278K
_journal_year 2015
_chemical_formula_moiety 'C20 H25 N2 O2 S, Br'
_chemical_formula_sum 'C20 H25 Br N2 O2 S'
_chemical_formula_weight 437.39
_chemical_name_systematic
; 
 (2Z)-N,3-dibutyl-4-(2-oxo-2H-chromen-3-yl)-2,3-
dihydro-1,3-thiazol-2-iminium bromide 
;
_space_group_IT_number 14
_symmetry_cell_setting monoclinic
_symmetry_space_group_name_Hall '-P 2ybc'
_symmetry_space_group_name_H-M 'P 1 21/c 1'
_atom_sites_solution_hydrogens geom
_atom_sites_solution_primary direct
_atom_sites_solution_secondary difmap
_audit_creation_method SHELXL-97
_cell_angle_alpha 90.00
_cell_angle_beta 93.1990(10)
_cell_angle_gamma 90.00
_cell_formula_units_Z 4
_cell_length_a 11.7828(8)
_cell_length_b 11.0859(7)
_cell_length_c 16.1335(10)
_cell_measurement_reflns_used 5202
_cell_measurement_temperature 293(2)
_cell_measurement_theta_max 27.07
_cell_measurement_theta_min 2.23
_cell_volume 2104.1(2)
_computing_cell_refinement 'Bruker SMART'
_computing_data_collection 'Bruker SMART'
_computing_data_reduction 'Bruker SAINT'
_computing_molecular_graphics 'Bruker SHELXTL'
_computing_publication_material 'Bruker SHELXTL'
_computing_structure_refinement 'SHELXL-97 (Sheldrick, 1997)'
_computing_structure_solution 'SHELXS-97 (Sheldrick, 1990)'
_diffrn_ambient_temperature 293(2)
_diffrn_measured_fraction_theta_full 1.000
_diffrn_measured_fraction_theta_max 1.000
_diffrn_measurement_device_type 'CCD area detector'
_diffrn_measurement_method 'phi and omega scans'
_diffrn_radiation_monochromator graphite
_diffrn_radiation_source 'fine-focus sealed tube'
_diffrn_radiation_type MoK\a
_diffrn_radiation_wavelength 0.71073
_diffrn_reflns_av_R_equivalents 0.0202
_diffrn_reflns_av_sigmaI/netI 0.0148
_diffrn_reflns_limit_h_max 14
_diffrn_reflns_limit_h_min -14
_diffrn_reflns_limit_k_max 13
_diffrn_reflns_limit_k_min -13
_diffrn_reflns_limit_l_max 19
_diffrn_reflns_limit_l_min -19
_diffrn_reflns_number 19639
_diffrn_reflns_theta_full 25.00
_diffrn_reflns_theta_max 25.00
_diffrn_reflns_theta_min 1.73
_exptl_absorpt_coefficient_mu 2.069
_exptl_absorpt_correction_T_max 0.8198
_exptl_absorpt_correction_T_min 0.5313
_exptl_absorpt_correction_type multi-scan
_exptl_absorpt_process_details 'Bruker AXS SADABS program'
_exptl_crystal_colour brown
_exptl_crystal_density_diffrn 1.381
_exptl_crystal_density_method 'not measured'
_exptl_crystal_description plate
_exptl_crystal_F_000 904
_exptl_crystal_size_max 0.35
_exptl_crystal_size_mid 0.20
_exptl_crystal_size_min 0.10
_refine_diff_density_max 0.440
_refine_diff_density_min -0.187
_refine_diff_density_rms 0.058
_refine_ls_extinction_method none
_refine_ls_goodness_of_fit_ref 1.040
_refine_ls_hydrogen_treatment mixed
_refine_ls_matrix_type full
_refine_ls_number_parameters 241
_refine_ls_number_reflns 3696
_refine_ls_number_restraints 2
_refine_ls_restrained_S_all 1.041
_refine_ls_R_factor_all 0.0334
_refine_ls_R_factor_gt 0.0293
_refine_ls_shift/su_max 0.001
_refine_ls_shift/su_mean 0.000
_refine_ls_structure_factor_coef Fsqd
_refine_ls_weighting_details 'calc w=1/[\s^2^(Fo^2^)+(0.0513P)^2^+0.7023P] where P=(Fo^2^+2Fc^2^)/3'
_refine_ls_weighting_scheme calc
_refine_ls_wR_factor_gt 0.0797
_refine_ls_wR_factor_ref 0.0827
_reflns_number_gt 3291
_reflns_number_total 3696
_reflns_threshold_expression >2sigma(I)
_cod_data_source_file c5ra17278k3.cif
_cod_data_source_block ay23m
_cod_depositor_comments
;
The following automatic conversions were performed:

'_symmetry_cell_setting' value 'Monoclinic' changed to 'monoclinic'
according to
/usr/data/users/saulius/crontab/automatic-downloads/rss-feeds/RSC/lib/dictionaries/cif_core.dic
dictionary named 'cif_core.dic' version 2.4.2 from 2011-04-26.

Automatic conversion script
Id: cif_fix_values 3271 2015-04-21 07:52:19Z andrius 
;
_cod_original_sg_symbol_Hall '-P 2ybc '
_cod_original_sg_symbol_H-M 'P 21/c  '
_cod_database_code 7222406

loop_
_symmetry_equiv_pos_as_xyz
'x, y, z'
'-x, y+1/2, -z+1/2'
'-x, -y, -z'
'x, -y-1/2, z-1/2'

loop_
_atom_site_label
_atom_site_type_symbol
_atom_site_fract_x
_atom_site_fract_y
_atom_site_fract_z
_atom_site_U_iso_or_equiv
_atom_site_adp_type
_atom_site_occupancy
_atom_site_symmetry_multiplicity
_atom_site_calc_flag
_atom_site_refinement_flags
Br1 Br 0.315808(18) 0.04841(2) 0.517802(13) 0.04817(10) Uani 1 1 d .
C1 C 0.69164(19) 0.05554(19) 0.85683(15) 0.0465(5) Uani 1 1 d .
C2 C 0.66052(17) 0.18349(19) 0.85590(12) 0.0401(4) Uani 1 1 d .
C3 C 0.73741(18) 0.26743(19) 0.88092(13) 0.0438(5) Uani 1 1 d .
H3 H 0.7154 0.3479 0.8831 0.053 Uiso 1 1 calc R
C4 C 0.85225(17) 0.2355(2) 0.90419(13) 0.0442(5) Uani 1 1 d .
C5 C 0.88369(18) 0.1156(2) 0.89829(14) 0.0463(5) Uani 1 1 d .
C6 C 0.9950(2) 0.0785(2) 0.91401(17) 0.0594(6) Uani 1 1 d .
H6 H 1.0149 -0.0022 0.9087 0.071 Uiso 1 1 calc R
C7 C 1.0755(2) 0.1632(3) 0.93761(17) 0.0656(7) Uani 1 1 d .
H7 H 1.1506 0.1394 0.9483 0.079 Uiso 1 1 calc R
C8 C 1.0470(2) 0.2820(3) 0.94570(17) 0.0670(7) Uani 1 1 d .
H8 H 1.1024 0.3380 0.9624 0.080 Uiso 1 1 calc R
C9 C 0.9365(2) 0.3190(2) 0.92928(16) 0.0584(6) Uani 1 1 d .
H9 H 0.9176 0.3999 0.9349 0.070 Uiso 1 1 calc R
C10 C 0.54083(16) 0.21534(18) 0.83555(13) 0.0399(4) Uani 1 1 d .
C11 C 0.47572(18) 0.2781(2) 0.88478(13) 0.0459(5) Uani 1 1 d .
H11 H 0.5011 0.3083 0.9363 0.055 Uiso 1 1 calc R
C12 C 0.37462(16) 0.21684(18) 0.75535(13) 0.0401(4) Uani 1 1 d .
C13 C 0.54055(17) 0.13619(19) 0.68678(13) 0.0431(5) Uani 1 1 d .
H13A H 0.4930 0.0751 0.6593 0.052 Uiso 1 1 calc R
H13B H 0.6118 0.0984 0.7051 0.052 Uiso 1 1 calc R
C14 C 0.56399(19) 0.2347(2) 0.62515(14) 0.0508(5) Uani 1 1 d .
H14A H 0.4920 0.2669 0.6030 0.061 Uiso 1 1 calc R
H14B H 0.6022 0.1994 0.5793 0.061 Uiso 1 1 calc R
C15 C 0.6359(2) 0.3382(2) 0.66052(16) 0.0610(6) Uani 1 1 d .
H15A H 0.7058 0.3060 0.6864 0.073 Uiso 1 1 calc R
H15B H 0.5951 0.3784 0.7032 0.073 Uiso 1 1 calc R
C16 C 0.6651(4) 0.4300(3) 0.5951(3) 0.1000(12) Uani 1 1 d .
H16A H 0.7098 0.3920 0.5546 0.150 Uiso 1 1 calc R
H16B H 0.7077 0.4950 0.6210 0.150 Uiso 1 1 calc R
H16C H 0.5964 0.4610 0.5684 0.150 Uiso 1 1 calc R
C17 C 0.18533(18) 0.2388(2) 0.68655(18) 0.0578(6) Uani 1 1 d .
H17A H 0.1731 0.2842 0.6354 0.069 Uiso 1 1 calc R
H17B H 0.1746 0.2935 0.7324 0.069 Uiso 1 1 calc R
C18 C 0.09947(19) 0.1408(2) 0.68815(17) 0.0584(6) Uani 1 1 d .
H18A H 0.1109 0.0965 0.7398 0.070 Uiso 1 1 calc R
H18B H 0.1114 0.0853 0.6430 0.070 Uiso 1 1 calc R
C19 C -0.0224(2) 0.1861(3) 0.68036(19) 0.0714(8) Uani 1 1 d .
H19A H -0.0372 0.2338 0.7290 0.086 Uiso 1 1 calc R
H19B H -0.0314 0.2384 0.6322 0.086 Uiso 1 1 calc R
C20 C -0.1084(3) 0.0858(4) 0.6719(3) 0.1032(13) Uani 1 1 d .
H20A H -0.1072 0.0513 0.6174 0.155 Uiso 1 1 calc R
H20B H -0.1828 0.1174 0.6802 0.155 Uiso 1 1 calc R
H20C H -0.0901 0.0248 0.7127 0.155 Uiso 1 1 calc R
H1N H 0.3227(19) 0.157(2) 0.6502(12) 0.046(6) Uiso 1 1 d D
N1 N 0.48364(13) 0.18161(15) 0.76005(10) 0.0380(4) Uani 1 1 d .
N2 N 0.30179(15) 0.19430(17) 0.69242(13) 0.0477(4) Uani 1 1 d D
O1 O 0.62877(15) -0.02720(15) 0.84172(13) 0.0648(5) Uani 1 1 d .
O2 O 0.80414(13) 0.02874(13) 0.87654(11) 0.0533(4) Uani 1 1 d .
S1 S 0.33903(4) 0.29712(5) 0.84251(3) 0.04605(15) Uani 1 1 d .

loop_
_atom_site_aniso_label
_atom_site_aniso_U_11
_atom_site_aniso_U_22
_atom_site_aniso_U_33
_atom_site_aniso_U_23
_atom_site_aniso_U_13
_atom_site_aniso_U_12
Br1 0.04599(15) 0.05312(16) 0.04520(15) 0.00426(9) 0.00086(10) -0.00313(9)
C1 0.0435(12) 0.0427(12) 0.0530(13) 0.0008(9) -0.0005(10) 0.0003(9)
C2 0.0363(10) 0.0437(11) 0.0400(11) -0.0034(9) -0.0006(8) 0.0019(8)
C3 0.0430(11) 0.0393(11) 0.0486(12) -0.0051(9) -0.0032(9) 0.0030(9)
C4 0.0392(11) 0.0480(12) 0.0449(11) -0.0010(9) -0.0027(9) -0.0020(9)
C5 0.0409(11) 0.0502(13) 0.0476(12) 0.0031(10) -0.0002(9) 0.0008(9)
C6 0.0455(13) 0.0648(15) 0.0676(16) 0.0076(13) 0.0003(11) 0.0114(12)
C7 0.0372(12) 0.089(2) 0.0696(17) 0.0098(14) -0.0038(11) 0.0053(13)
C8 0.0446(13) 0.0832(19) 0.0718(17) 0.0038(14) -0.0097(12) -0.0164(13)
C9 0.0488(13) 0.0560(14) 0.0690(16) -0.0024(12) -0.0094(11) -0.0068(11)
C10 0.0357(10) 0.0407(11) 0.0430(11) -0.0038(9) 0.0005(8) -0.0009(8)
C11 0.0396(11) 0.0551(13) 0.0427(11) -0.0058(10) -0.0008(9) 0.0031(10)
C12 0.0340(10) 0.0386(10) 0.0477(11) -0.0028(9) 0.0023(8) -0.0026(8)
C13 0.0346(10) 0.0484(12) 0.0461(11) -0.0139(9) -0.0002(8) 0.0029(9)
C14 0.0449(12) 0.0635(14) 0.0443(12) -0.0084(10) 0.0060(9) 0.0025(10)
C15 0.0594(15) 0.0652(15) 0.0594(15) -0.0018(12) 0.0118(12) -0.0099(12)
C16 0.121(3) 0.087(2) 0.094(3) 0.0131(19) 0.031(2) -0.026(2)
C17 0.0376(12) 0.0556(14) 0.0787(17) -0.0095(12) -0.0118(11) 0.0038(10)
C18 0.0398(12) 0.0636(15) 0.0723(16) -0.0076(12) 0.0083(11) -0.0036(11)
C19 0.0423(14) 0.093(2) 0.0794(19) -0.0190(16) 0.0051(12) -0.0007(13)
C20 0.0463(16) 0.138(3) 0.127(3) -0.043(3) 0.0174(18) -0.0184(19)
N1 0.0316(8) 0.0407(9) 0.0414(9) -0.0072(7) 0.0011(7) -0.0007(7)
N2 0.0340(9) 0.0512(11) 0.0572(12) -0.0146(9) -0.0046(8) 0.0012(8)
O1 0.0543(10) 0.0448(9) 0.0940(14) 0.0001(9) -0.0085(9) -0.0090(8)
O2 0.0433(9) 0.0417(8) 0.0741(11) 0.0001(7) -0.0049(8) 0.0053(7)
S1 0.0358(3) 0.0539(3) 0.0489(3) -0.0066(2) 0.0061(2) 0.0046(2)

loop_
_atom_type_symbol
_atom_type_description
_atom_type_scat_dispersion_real
_atom_type_scat_dispersion_imag
_atom_type_scat_source
C C 0.0033 0.0016 'International Tables Vol C Tables 4.2.6.8 and 6.1.1.4'
H H 0.0000 0.0000 'International Tables Vol C Tables 4.2.6.8 and 6.1.1.4'
N N 0.0061 0.0033 'International Tables Vol C Tables 4.2.6.8 and 6.1.1.4'
O O 0.0106 0.0060 'International Tables Vol C Tables 4.2.6.8 and 6.1.1.4'
Br Br -0.2901 2.4595 'International Tables Vol C Tables 4.2.6.8 and 6.1.1.4'
S S 0.1246 0.1234 'International Tables Vol C Tables 4.2.6.8 and 6.1.1.4'

loop_
_geom_angle_atom_site_label_1
_geom_angle_atom_site_label_2
_geom_angle_atom_site_label_3
_geom_angle
O1 C1 O2 117.30(19)
O1 C1 C2 126.1(2)
O2 C1 C2 116.62(18)
C3 C2 C1 120.19(19)
C3 C2 C10 121.43(19)
C1 C2 C10 118.06(18)
C2 C3 C4 121.3(2)
C2 C3 H3 119.3
C4 C3 H3 119.3
C5 C4 C9 117.8(2)
C5 C4 C3 118.22(19)
C9 C4 C3 123.9(2)
O2 C5 C6 117.6(2)
O2 C5 C4 120.56(19)
C6 C5 C4 121.8(2)
C7 C6 C5 118.7(2)
C7 C6 H6 120.7
C5 C6 H6 120.7
C8 C7 C6 121.1(2)
C8 C7 H7 119.5
C6 C7 H7 119.5
C7 C8 C9 120.2(2)
C7 C8 H8 119.9
C9 C8 H8 119.9
C8 C9 C4 120.4(2)
C8 C9 H9 119.8
C4 C9 H9 119.8
C11 C10 N1 113.00(18)
C11 C10 C2 124.67(19)
N1 C10 C2 122.32(17)
C10 C11 S1 112.59(16)
C10 C11 H11 123.7
S1 C11 H11 123.7
N2 C12 N1 124.73(19)
N2 C12 S1 123.08(16)
N1 C12 S1 112.18(14)
N1 C13 C14 112.76(17)
N1 C13 H13A 109.0
C14 C13 H13A 109.0
N1 C13 H13B 109.0
C14 C13 H13B 109.0
H13A C13 H13B 107.8
C13 C14 C15 114.66(19)
C13 C14 H14A 108.6
C15 C14 H14A 108.6
C13 C14 H14B 108.6
C15 C14 H14B 108.6
H14A C14 H14B 107.6
C14 C15 C16 112.9(3)
C14 C15 H15A 109.0
C16 C15 H15A 109.0
C14 C15 H15B 109.0
C16 C15 H15B 109.0
H15A C15 H15B 107.8
C15 C16 H16A 109.5
C15 C16 H16B 109.5
H16A C16 H16B 109.5
C15 C16 H16C 109.5
H16A C16 H16C 109.5
H16B C16 H16C 109.5
N2 C17 C18 113.0(2)
N2 C17 H17A 109.0
C18 C17 H17A 109.0
N2 C17 H17B 109.0
C18 C17 H17B 109.0
H17A C17 H17B 107.8
C17 C18 C19 113.5(2)
C17 C18 H18A 108.9
C19 C18 H18A 108.9
C17 C18 H18B 108.9
C19 C18 H18B 108.9
H18A C18 H18B 107.7
C20 C19 C18 113.1(3)
C20 C19 H19A 109.0
C18 C19 H19A 109.0
C20 C19 H19B 109.0
C18 C19 H19B 109.0
H19A C19 H19B 107.8
C19 C20 H20A 109.5
C19 C20 H20B 109.5
H20A C20 H20B 109.5
C19 C20 H20C 109.5
H20A C20 H20C 109.5
H20B C20 H20C 109.5
C12 N1 C10 112.46(16)
C12 N1 C13 121.96(16)
C10 N1 C13 124.39(16)
C12 N2 C17 123.9(2)
C12 N2 H1N 120.5(16)
C17 N2 H1N 115.5(16)
C5 O2 C1 122.75(17)
C11 S1 C12 89.72(10)

loop_
_geom_bond_atom_site_label_1
_geom_bond_atom_site_label_2
_geom_bond_distance
C1 O1 1.196(3)
C1 O2 1.378(3)
C1 C2 1.465(3)
C2 C3 1.345(3)
C2 C10 1.473(3)
C3 C4 1.428(3)
C3 H3 0.9300
C4 C5 1.385(3)
C4 C9 1.400(3)
C5 O2 1.375(3)
C5 C6 1.384(3)
C6 C7 1.374(4)
C6 H6 0.9300
C7 C8 1.367(4)
C7 H7 0.9300
C8 C9 1.377(3)
C8 H8 0.9300
C9 H9 0.9300
C10 C11 1.331(3)
C10 N1 1.409(3)
C11 S1 1.727(2)
C11 H11 0.9300
C12 N2 1.316(3)
C12 N1 1.341(2)
C12 S1 1.735(2)
C13 N1 1.480(3)
C13 C14 1.513(3)
C13 H13A 0.9700
C13 H13B 0.9700
C14 C15 1.519(3)
C14 H14A 0.9700
C14 H14B 0.9700
C15 C16 1.519(4)
C15 H15A 0.9700
C15 H15B 0.9700
C16 H16A 0.9600
C16 H16B 0.9600
C16 H16C 0.9600
C17 N2 1.456(3)
C17 C18 1.486(3)
C17 H17A 0.9700
C17 H17B 0.9700
C18 C19 1.519(3)
C18 H18A 0.9700
C18 H18B 0.9700
C19 C20 1.506(4)
C19 H19A 0.9700
C19 H19B 0.9700
C20 H20A 0.9600
C20 H20B 0.9600
C20 H20C 0.9600
N2 H1N 0.846(16)

loop_
_geom_torsion_atom_site_label_1
_geom_torsion_atom_site_label_2
_geom_torsion_atom_site_label_3
_geom_torsion_atom_site_label_4
_geom_torsion
O1 C1 C2 C3 174.4(2)
O2 C1 C2 C3 -6.0(3)
O1 C1 C2 C10 0.8(4)
O2 C1 C2 C10 -179.66(18)
C1 C2 C3 C4 3.7(3)
C10 C2 C3 C4 177.15(19)
C2 C3 C4 C5 1.7(3)
C2 C3 C4 C9 178.8(2)
C9 C4 C5 O2 177.9(2)
C3 C4 C5 O2 -4.8(3)
C9 C4 C5 C6 -1.9(3)
C3 C4 C5 C6 175.4(2)
O2 C5 C6 C7 -178.6(2)
C4 C5 C6 C7 1.3(4)
C5 C6 C7 C8 0.1(4)
C6 C7 C8 C9 -0.7(4)
C7 C8 C9 C4 0.0(4)
C5 C4 C9 C8 1.3(4)
C3 C4 C9 C8 -175.9(2)
C3 C2 C10 C11 -51.6(3)
C1 C2 C10 C11 122.0(2)
C3 C2 C10 N1 128.2(2)
C1 C2 C10 N1 -58.3(3)
N1 C10 C11 S1 1.3(3)
C2 C10 C11 S1 -178.98(17)
N1 C13 C14 C15 57.5(3)
C13 C14 C15 C16 175.5(3)
N2 C17 C18 C19 -178.9(2)
C17 C18 C19 C20 173.2(3)
N2 C12 N1 C10 -178.3(2)
S1 C12 N1 C10 1.8(2)
N2 C12 N1 C13 13.7(3)
S1 C12 N1 C13 -166.21(15)
C11 C10 N1 C12 -2.0(3)
C2 C10 N1 C12 178.22(19)
C11 C10 N1 C13 165.68(19)
C2 C10 N1 C13 -14.1(3)
C14 C13 N1 C12 71.9(2)
C14 C13 N1 C10 -94.7(2)
N1 C12 N2 C17 -176.6(2)
S1 C12 N2 C17 3.2(3)
C18 C17 N2 C12 -115.0(3)
C6 C5 O2 C1 -177.8(2)
C4 C5 O2 C1 2.3(3)
O1 C1 O2 C5 -177.4(2)
C2 C1 O2 C5 3.0(3)
C10 C11 S1 C12 -0.19(18)
N2 C12 S1 C11 179.2(2)
N1 C12 S1 C11 -0.96(16)
